data_2239012
loop_
_publ_author_name
'Noguiera, Thais C. M.'
'Pinheiro, Alexandra C.'
'de Souza, Marcus V. N.'
'Wardell, James L.'
'Tiekink, Edward R. T.'

_publ_section_title
;
 2-[(<i>E</i>)-2-(3,4-Dichlorobenzylidene)hydrazin-1-yl]quinoxaline
;
_journal_issue 2
_journal_name_full 'Acta Crystallographica Section E'
_journal_page_first o125
_journal_paper_doi 10.1107/S1600536814000415
_journal_volume 70
_journal_year 2014
_chemical_formula_iupac 'C15 H10 Cl2 N4'
_chemical_formula_moiety 'C15 H10 Cl2 N4'
_chemical_formula_sum 'C15 H10 Cl2 N4'
_chemical_formula_weight 317.17
_chemical_name_systematic
;
2-[(<i>E</i>)-2-(3,4-Dichlorobenzylidene)hydrazin-1-yl]quinoxaline
;
_space_group_IT_number 14
_symmetry_cell_setting monoclinic
_symmetry_space_group_name_Hall '-P 2ybc'
_symmetry_space_group_name_H-M 'P 1 21/c 1'
_atom_sites_solution_hydrogens geom
_atom_sites_solution_primary direct
_atom_sites_solution_secondary difmap
_audit_creation_method SHELXL-97
_cell_angle_alpha 90.00
_cell_angle_beta 96.043(7)
_cell_angle_gamma 90.00
_cell_formula_units_Z 4
_cell_length_a 16.0284(11)
_cell_length_b 6.9756(4)
_cell_length_c 12.4127(9)
_cell_measurement_reflns_used 5450
_cell_measurement_temperature 120(2)
_cell_measurement_theta_max 29.1
_cell_measurement_theta_min 3.2
_cell_volume 1380.12(16)
_computing_cell_refinement '<i>CrystalClear-SM Expert</i> (Rigaku, 2012)'
_computing_data_collection '<i>CrystalClear-SM Expert</i> (Rigaku, 2012)'
_computing_data_reduction '<i>CrystalClear-SM Expert</i> (Rigaku, 2012)'
_computing_molecular_graphics 'ORTEP-3 for Windows (Farrugia, 2012) and DIAMOND (Brandenburg, 2006)'
_computing_publication_material 'publCIF (Westrip, 2010)'
_computing_structure_refinement 'SHELXL97 (Sheldrick, 2008)'
_computing_structure_solution 'SHELXS97 (Sheldrick, 2008)'
_diffrn_ambient_temperature 120(2)
_diffrn_detector_area_resol_mean 10.0000
_diffrn_measured_fraction_theta_full 0.980
_diffrn_measured_fraction_theta_max 0.980
_diffrn_measurement_device
;
Crystal Goniometer
;
_diffrn_measurement_device_type
;
Rigaku RAXIS conversion
;
_diffrn_measurement_method 'profile data from \w-scans'
_diffrn_radiation_monochromator Graphite
_diffrn_radiation_type MoK\a
_diffrn_radiation_wavelength 0.71073
_diffrn_reflns_av_R_equivalents 0.0432
_diffrn_reflns_av_sigmaI/netI 0.0432
_diffrn_reflns_limit_h_max 17
_diffrn_reflns_limit_h_min -19
_diffrn_reflns_limit_k_max 7
_diffrn_reflns_limit_k_min -8
_diffrn_reflns_limit_l_max 14
_diffrn_reflns_limit_l_min -14
_diffrn_reflns_number 7037
_diffrn_reflns_theta_full 25.00
_diffrn_reflns_theta_max 25.00
_diffrn_reflns_theta_min 3.19
_exptl_absorpt_coefficient_mu 0.468
_exptl_absorpt_correction_T_max 1.000
_exptl_absorpt_correction_T_min 0.654
_exptl_absorpt_correction_type multi-scan
_exptl_absorpt_process_details '(<i>CrystalClear-SM Expert</i>; Rigaku, 2012)'
_exptl_crystal_colour yellow
_exptl_crystal_density_diffrn 1.526
_exptl_crystal_density_method 'not measured'
_exptl_crystal_description prism
_exptl_crystal_F_000 648
_exptl_crystal_size_max 0.20
_exptl_crystal_size_mid 0.13
_exptl_crystal_size_min 0.03
_refine_diff_density_max 0.764
_refine_diff_density_min -0.649
_refine_ls_extinction_method none
_refine_ls_goodness_of_fit_ref 1.204
_refine_ls_hydrogen_treatment mixed
_refine_ls_matrix_type full
_refine_ls_number_parameters 193
_refine_ls_number_reflns 2385
_refine_ls_number_restraints 0
_refine_ls_restrained_S_all 1.204
_refine_ls_R_factor_all 0.0959
_refine_ls_R_factor_gt 0.0596
_refine_ls_shift/su_max 0.000
_refine_ls_shift/su_mean 0.000
_refine_ls_structure_factor_coef Fsqd
_refine_ls_weighting_details 'calc w=1/[\s^2^(Fo^2^)+(0.1005P)^2^+2.9896P] where P=(Fo^2^+2Fc^2^)/3'
_refine_ls_weighting_scheme calc
_refine_ls_wR_factor_gt 0.1538
_refine_ls_wR_factor_ref 0.2190
_reflns_number_gt 1670
_reflns_number_total 2385
_reflns_threshold_expression I>2\s(I)
_cod_data_source_file hg5372sup1.cif
_cod_data_source_block I
_cod_original_sg_symbol_H-M 'P 21/c'
_cod_database_code 2239012
_cod_database_fobs_code 2239012

loop_
_symmetry_equiv_pos_as_xyz
'x, y, z'
'-x, y+1/2, -z+1/2'
'-x, -y, -z'
'x, -y-1/2, z-1/2'

loop_
_atom_site_type_symbol
_atom_site_label
_atom_site_fract_x
_atom_site_fract_y
_atom_site_fract_z
_atom_site_U_iso_or_equiv
_atom_site_adp_type
_atom_site_calc_flag
_atom_site_refinement_flags
_atom_site_occupancy
_atom_site_symmetry_multiplicity
Cl Cl1 0.92037(8) 0.4044(2) 0.39515(10) 0.0391(4) Uani d . 1 1
Cl Cl2 1.01377(8) 0.3943(2) 0.18221(11) 0.0391(4) Uani d . 1 1
N N1 0.6096(2) 0.6684(6) 0.0737(3) 0.0234(9) Uani d . 1 1
N N2 0.5269(2) 0.7147(6) 0.0801(3) 0.0249(9) Uani d . 1 1
H H2N 0.504(3) 0.718(7) 0.145(4) 0.030 Uiso d . 1 1
N N3 0.3991(2) 0.8161(5) 0.0034(3) 0.0206(9) Uani d . 1 1
N N4 0.4593(2) 0.8165(6) -0.2031(3) 0.0247(9) Uani d . 1 1
C C1 0.7406(3) 0.5710(7) 0.1655(4) 0.0256(11) Uani d . 1 1
C C2 0.7839(3) 0.5206(7) 0.2653(4) 0.0244(11) Uani d . 1 1
H H2 0.7560 0.5212 0.3291 0.029 Uiso calc R 1 1
C C3 0.8691(3) 0.4690(7) 0.2706(4) 0.0307(12) Uani d . 1 1
C C4 0.9107(3) 0.4672(7) 0.1782(4) 0.0281(11) Uani d . 1 1
C C5 0.8680(3) 0.5232(7) 0.0788(4) 0.0301(12) Uani d . 1 1
H H5 0.8963 0.5262 0.0154 0.036 Uiso calc R 1 1
C C6 0.7837(3) 0.5744(7) 0.0738(4) 0.0291(11) Uani d . 1 1
H H6 0.7549 0.6125 0.0064 0.035 Uiso calc R 1 1
C C7 0.6523(3) 0.6206(7) 0.1623(4) 0.0235(11) Uani d . 1 1
H H7 0.6259 0.6175 0.2273 0.028 Uiso calc R 1 1
C C8 0.4770(3) 0.7668(6) -0.0107(3) 0.0203(10) Uani d . 1 1
C C9 0.3477(3) 0.8652(6) -0.0881(3) 0.0215(10) Uani d . 1 1
C C10 0.2636(3) 0.9113(7) -0.0786(4) 0.0225(10) Uani d . 1 1
H H10 0.2431 0.9085 -0.0095 0.027 Uiso calc R 1 1
C C11 0.2105(3) 0.9607(7) -0.1694(4) 0.0253(11) Uani d . 1 1
H H11 0.1536 0.9921 -0.1625 0.030 Uiso calc R 1 1
C C12 0.2405(3) 0.9648(7) -0.2726(4) 0.0272(11) Uani d . 1 1
H H12 0.2038 0.9993 -0.3347 0.033 Uiso calc R 1 1
C C13 0.3230(3) 0.9187(7) -0.2832(3) 0.0233(10) Uani d . 1 1
H H13 0.3430 0.9218 -0.3526 0.028 Uiso calc R 1 1
C C14 0.3777(3) 0.8671(6) -0.1917(4) 0.0214(10) Uani d . 1 1
C C15 0.5066(3) 0.7679(7) -0.1146(3) 0.0222(10) Uani d . 1 1
H H15 0.5631 0.7319 -0.1202 0.027 Uiso calc R 1 1

loop_
_atom_site_aniso_label
_atom_site_aniso_U_11
_atom_site_aniso_U_22
_atom_site_aniso_U_33
_atom_site_aniso_U_12
_atom_site_aniso_U_13
_atom_site_aniso_U_23
Cl1 0.0337(8) 0.0532(9) 0.0288(7) 0.0025(6) -0.0040(5) 0.0098(6)
Cl2 0.0250(7) 0.0496(9) 0.0422(8) 0.0038(6) 0.0012(6) 0.0045(6)
N1 0.022(2) 0.029(2) 0.0190(19) 0.0013(17) 0.0001(16) -0.0014(17)
N2 0.025(2) 0.037(2) 0.0130(19) 0.0015(19) 0.0014(16) 0.0009(17)
N3 0.020(2) 0.026(2) 0.0155(18) -0.0015(17) -0.0006(15) -0.0013(16)
N4 0.026(2) 0.030(2) 0.0177(19) 0.0012(19) 0.0034(16) -0.0016(17)
C1 0.025(3) 0.024(2) 0.027(3) 0.003(2) 0.000(2) 0.000(2)
C2 0.024(2) 0.032(3) 0.015(2) 0.003(2) -0.0031(18) 0.000(2)
C3 0.033(3) 0.021(2) 0.035(3) -0.009(2) -0.007(2) 0.002(2)
C4 0.024(2) 0.030(3) 0.029(3) -0.002(2) 0.000(2) 0.001(2)
C5 0.031(3) 0.033(3) 0.027(3) 0.000(2) 0.002(2) 0.000(2)
C6 0.028(3) 0.033(3) 0.026(3) -0.005(2) 0.002(2) -0.003(2)
C7 0.027(3) 0.030(3) 0.013(2) 0.002(2) -0.0005(18) -0.0013(19)
C8 0.027(2) 0.021(2) 0.012(2) -0.001(2) 0.0000(18) -0.0011(17)
C9 0.027(2) 0.022(2) 0.015(2) -0.002(2) 0.0009(18) -0.0037(18)
C10 0.023(2) 0.029(3) 0.015(2) -0.001(2) 0.0025(18) -0.0006(19)
C11 0.023(2) 0.028(3) 0.024(3) 0.001(2) 0.0002(19) -0.002(2)
C12 0.035(3) 0.027(3) 0.017(2) -0.002(2) -0.009(2) 0.0006(19)
C13 0.027(3) 0.032(3) 0.011(2) 0.002(2) 0.0001(18) -0.0005(19)
C14 0.022(2) 0.024(2) 0.019(2) 0.001(2) 0.0012(18) -0.0025(19)
C15 0.025(2) 0.028(2) 0.014(2) 0.003(2) -0.0018(17) -0.0006(19)

loop_
_atom_type_symbol
_atom_type_description
_atom_type_scat_dispersion_real
_atom_type_scat_dispersion_imag
_atom_type_scat_source
C C 0.0033 0.0016 'International Tables Vol C Tables 4.2.6.8 and 6.1.1.4'
H H 0.0000 0.0000 'International Tables Vol C Tables 4.2.6.8 and 6.1.1.4'
Cl Cl 0.1484 0.1585 'International Tables Vol C Tables 4.2.6.8 and 6.1.1.4'
N N 0.0061 0.0033 'International Tables Vol C Tables 4.2.6.8 and 6.1.1.4'

loop_
_geom_angle_atom_site_label_1
_geom_angle_atom_site_label_2
_geom_angle_atom_site_label_3
_geom_angle
C7 N1 N2 116.3(4)
C8 N2 N1 120.1(4)
C8 N2 H2N 118(3)
N1 N2 H2N 122(3)
C8 N3 C9 116.6(4)
C15 N4 C14 116.8(4)
C6 C1 C2 119.0(4)
C6 C1 C7 122.6(4)
C2 C1 C7 118.3(4)
C1 C2 C3 119.6(4)
C1 C2 H2 120.2
C3 C2 H2 120.2
C4 C3 C2 120.8(4)
C4 C3 Cl1 120.8(4)
C2 C3 Cl1 118.4(4)
C3 C4 C5 119.5(5)
C3 C4 Cl2 121.4(4)
C5 C4 Cl2 119.0(4)
C6 C5 C4 119.5(5)
C6 C5 H5 120.2
C4 C5 H5 120.2
C1 C6 C5 121.4(5)
C1 C6 H6 119.3
C5 C6 H6 119.3
N1 C7 C1 121.1(4)
N1 C7 H7 119.4
C1 C7 H7 119.4
N3 C8 N2 116.1(4)
N3 C8 C15 121.9(4)
N2 C8 C15 122.0(4)
N3 C9 C10 119.1(4)
N3 C9 C14 121.3(4)
C10 C9 C14 119.6(4)
C11 C10 C9 120.2(4)
C11 C10 H10 119.9
C9 C10 H10 119.9
C10 C11 C12 120.3(4)
C10 C11 H11 119.9
C12 C11 H11 119.9
C13 C12 C11 120.1(4)
C13 C12 H12 119.9
C11 C12 H12 119.9
C12 C13 C14 120.3(4)
C12 C13 H13 119.9
C14 C13 H13 119.9
N4 C14 C13 120.0(4)
N4 C14 C9 120.5(4)
C13 C14 C9 119.5(4)
N4 C15 C8 122.9(4)
N4 C15 H15 118.5
C8 C15 H15 118.5

loop_
_geom_bond_atom_site_label_1
_geom_bond_atom_site_label_2
_geom_bond_distance
Cl1 C3 1.733(5)
Cl2 C4 1.725(5)
N1 C7 1.277(6)
N1 N2 1.375(5)
N2 C8 1.361(6)
N2 H2N 0.92(5)
N3 C8 1.323(6)
N3 C9 1.375(6)
N4 C15 1.312(6)
N4 C14 1.378(6)
C1 C6 1.392(7)
C1 C2 1.400(6)
C1 C7 1.453(6)
C2 C3 1.406(7)
C2 H2 0.9500
C3 C4 1.385(7)
C4 C5 1.401(7)
C5 C6 1.393(7)
C5 H5 0.9500
C6 H6 0.9500
C7 H7 0.9500
C8 C15 1.421(6)
C9 C10 1.402(6)
C9 C14 1.420(6)
C10 C11 1.383(6)
C10 H10 0.9500
C11 C12 1.414(6)
C11 H11 0.9500
C12 C13 1.381(7)
C12 H12 0.9500
C13 C14 1.406(6)
C13 H13 0.9500
C15 H15 0.9500

loop_
_geom_hbond_atom_site_label_D
_geom_hbond_atom_site_label_H
_geom_hbond_atom_site_label_A
_geom_hbond_site_symmetry_A
_geom_hbond_distance_DH
_geom_hbond_distance_HA
_geom_hbond_distance_DA
_geom_hbond_angle_DHA
N2 H2N N4 4_576 0.92(5) 2.10(5) 3.013(5) 171(4)

loop_
_geom_torsion_atom_site_label_1
_geom_torsion_atom_site_label_2
_geom_torsion_atom_site_label_3
_geom_torsion_atom_site_label_4
_geom_torsion
C7 N1 N2 C8 -179.9(4)
C6 C1 C2 C3 -1.9(7)
C7 C1 C2 C3 179.0(4)
C1 C2 C3 C4 -0.1(7)
C1 C2 C3 Cl1 -179.2(4)
C2 C3 C4 C5 2.0(7)
Cl1 C3 C4 C5 -178.9(4)
C2 C3 C4 Cl2 -177.1(4)
Cl1 C3 C4 Cl2 1.9(6)
C3 C4 C5 C6 -1.9(8)
Cl2 C4 C5 C6 177.2(4)
C2 C1 C6 C5 2.0(7)
C7 C1 C6 C5 -179.0(5)
C4 C5 C6 C1 -0.1(8)
N2 N1 C7 C1 -179.3(4)
C6 C1 C7 N1 0.7(7)
C2 C1 C7 N1 179.8(4)
C9 N3 C8 N2 -178.7(4)
C9 N3 C8 C15 1.2(6)
N1 N2 C8 N3 -177.5(4)
N1 N2 C8 C15 2.6(7)
C8 N3 C9 C10 177.5(4)
C8 N3 C9 C14 -1.5(6)
N3 C9 C10 C11 -179.8(4)
C14 C9 C10 C11 -0.8(7)
C9 C10 C11 C12 0.2(7)
C10 C11 C12 C13 0.2(7)
C11 C12 C13 C14 0.1(7)
C15 N4 C14 C13 -179.2(4)
C15 N4 C14 C9 -0.1(7)
C12 C13 C14 N4 178.3(4)
C12 C13 C14 C9 -0.8(7)
N3 C9 C14 N4 1.0(7)
C10 C9 C14 N4 -178.0(4)
N3 C9 C14 C13 -179.8(4)
C10 C9 C14 C13 1.2(7)
C14 N4 C15 C8 -0.2(7)
N3 C8 C15 N4 -0.3(7)
N2 C8 C15 N4 179.6(4)
